data_4509351
loop_
_publ_author_name
'Barron, Paul M.'
'Son, Hyun-Tak'
'Hu, Chunhua'
'Choe, Wonyoung'

_publ_section_title
;
 Highly Tunable Heterometallic Frameworks Constructed from Paddle-Wheel
 Units and Metalloporphyrins
;
_journal_issue 4
_journal_name_full 'Crystal Growth &amp; Design'
_journal_page_first 1960
_journal_paper_doi 10.1021/cg801267m
_journal_volume 9
_journal_year 2009
_chemical_formula_moiety 'C58 H32 N6 Ni O8 Zn2'
_chemical_formula_sum 'C58 H32 N6 Ni O8 Zn2'
_chemical_formula_weight 1130.35
_chemical_name_systematic
; 
 ? 
;
_space_group_IT_number 123
_symmetry_cell_setting tetragonal
_symmetry_space_group_name_Hall '-P 4 2'
_symmetry_space_group_name_H-M 'P 4/m m m'
_atom_sites_solution_hydrogens geom
_atom_sites_solution_primary direct
_atom_sites_solution_secondary difmap
_audit_creation_method SHELXTL
_cell_angle_alpha 90.00
_cell_angle_beta 90.00
_cell_angle_gamma 90.00
_cell_formula_units_Z 1
_cell_length_a 16.6544(4)
_cell_length_b 16.6544(4)
_cell_length_c 14.0525(7)
_cell_measurement_reflns_used 7375
_cell_measurement_temperature 296(2)
_cell_measurement_theta_max 27.54
_cell_measurement_theta_min 2.26
_cell_volume 3897.7(2)
_computing_cell_refinement 'SAINT+ (Bruker, 2003)'
_computing_data_collection 'SMART (Bruker, 2005)'
_computing_data_reduction SAINT+
_computing_publication_material SHELXTL
_computing_structure_refinement SHELXTL
_computing_structure_solution 'SHELXTL (Sheldrick, 2008)'
_diffrn_ambient_temperature 296(2)
_diffrn_measured_fraction_theta_full 1.000
_diffrn_measured_fraction_theta_max 1.000
_diffrn_measurement_device_type 'Bruker SMART Apex CCD'
_diffrn_measurement_method '\w scans'
_diffrn_radiation_monochromator graphite
_diffrn_radiation_source 'fine-focus sealed tube'
_diffrn_radiation_type MoK\a
_diffrn_radiation_wavelength 0.71073
_diffrn_reflns_av_R_equivalents 0.0300
_diffrn_reflns_av_sigmaI/netI 0.0119
_diffrn_reflns_limit_h_max 20
_diffrn_reflns_limit_h_min -20
_diffrn_reflns_limit_k_max 20
_diffrn_reflns_limit_k_min -20
_diffrn_reflns_limit_l_max 17
_diffrn_reflns_limit_l_min -17
_diffrn_reflns_number 46718
_diffrn_reflns_theta_full 26.00
_diffrn_reflns_theta_max 26.00
_diffrn_reflns_theta_min 1.45
_diffrn_standards_number 0
_exptl_absorpt_coefficient_mu 0.445
_exptl_absorpt_correction_T_max 0.9162
_exptl_absorpt_correction_T_min 0.8015
_exptl_absorpt_correction_type numerical
_exptl_absorpt_process_details ' SADABS (Sheldrick, 2007)'
_exptl_crystal_colour red
_exptl_crystal_density_diffrn 0.482
_exptl_crystal_density_method 'not measured'
_exptl_crystal_description plate
_exptl_crystal_F_000 574
_exptl_crystal_size_max 0.52
_exptl_crystal_size_mid 0.50
_exptl_crystal_size_min 0.20
_platon_squeeze_details
;
Disordered, independent solvent molecules were eliminated from the refinement 
using SQUEEZE/PLATON [Spek, A.L. (2003), J. Appl. Cryst. 36, 7-13].

_refine_ls_R_factor_all           0.0848 
_refine_ls_R_factor_gt            0.0787 
_refine_ls_wR_factor_ref          0.2523 
_refine_ls_wR_factor_gt           0.2384 

;
_refine_diff_density_max .267
_refine_diff_density_min -.267
_refine_diff_density_rms .045
_refine_ls_extinction_method none
_refine_ls_goodness_of_fit_ref 1.053
_refine_ls_hydrogen_treatment constr
_refine_ls_matrix_type full
_refine_ls_number_parameters 80
_refine_ls_number_reflns 2249
_refine_ls_number_restraints 0
_refine_ls_restrained_S_all 1.053
_refine_ls_R_factor_all 0.0344
_refine_ls_R_factor_gt 0.0308
_refine_ls_shift/su_max 0.000
_refine_ls_shift/su_mean 0.000
_refine_ls_structure_factor_coef Fsqd
_refine_ls_weighting_details 'calc w=1/[\s^2^(Fo^2^)+(0.0609P)^2^+0.2812P] where P=(Fo^2^+2Fc^2^)/3'
_refine_ls_weighting_scheme calc
_refine_ls_wR_factor_gt 0.0878
_refine_ls_wR_factor_ref 0.0901
_reflns_number_gt 2043
_reflns_number_total 2249
_reflns_threshold_expression 'I > 2 \s(I)'
_cod_data_source_file cg801267msup6.cif
_cod_data_source_block c8ch8sq
_cod_depositor_comments
;
The following automatic conversions were performed:

'_symmetry_cell_setting' value 'Tetragonal' changed to 'tetragonal'
according to /home/saulius/struct/CIF-dictionaries/cif_core.dic
dictionary named 'cif_core.dic' version 2.4.2 from 2011-04-26.

Automatic conversion script
Id: cif_fix_values 1891 2012-01-12 08:04:46Z andrius 
;
_cod_database_code 4509351

loop_
_symmetry_equiv_pos_as_xyz
'x, y, z'
'-x, -y, z'
'-y, x, z'
'y, -x, z'
'-x, y, -z'
'x, -y, -z'
'y, x, -z'
'-y, -x, -z'
'-x, -y, -z'
'x, y, -z'
'y, -x, -z'
'-y, x, -z'
'x, -y, z'
'-x, y, z'
'-y, -x, z'
'y, x, z'

loop_
_atom_site_label
_atom_site_type_symbol
_atom_site_fract_x
_atom_site_fract_y
_atom_site_fract_z
_atom_site_U_iso_or_equiv
_atom_site_adp_type
_atom_site_occupancy
_atom_site_symmetry_multiplicity
_atom_site_calc_flag
_atom_site_refinement_flags
Ni1 Ni 0.5000 0.5000 0.5000 0.0581(2) Uani 1 16 d S
Zn1 Zn 0.0000 0.0000 0.39575(2) 0.03777(13) Uani 1 8 d S
O1 O 0.08502(5) 0.08502(5) 0.42145(9) 0.0676(3) Uani 1 2 d S
N1 N 0.38299(11) 0.5000 0.5000 0.0640(6) Uani 1 4 d S
N2 N 0.0000 0.0000 0.25133(18) 0.0546(7) Uani 1 8 d S
C1 C 0.33189(10) 0.43443(10) 0.5000 0.0716(6) Uani 1 2 d S
C2 C 0.25033(13) 0.45965(13) 0.5000 0.0959(8) Uani 1 2 d S
H2 H 0.2054 0.4265 0.5000 0.115 Uiso 1 2 calc SR
C3 C 0.35534(9) 0.35534(9) 0.5000 0.0687(7) Uani 1 4 d S
C4 C 0.29191(10) 0.29191(10) 0.5000 0.0660(7) Uani 1 4 d S
C5 C 0.26166(9) 0.26166(9) 0.41805(18) 0.0960(8) Uani 1 2 d S
H5 H 0.2810 0.2810 0.3604 0.115 Uiso 1 2 calc SR
C6 C 0.20289(9) 0.20289(9) 0.41736(17) 0.0891(7) Uani 1 2 d S
H6 H 0.1836 0.1836 0.3596 0.107 Uiso 1 2 calc SR
C7 C 0.17304(9) 0.17304(9) 0.5000 0.0553(6) Uani 1 4 d S
C8 C 0.10925(9) 0.10925(9) 0.5000 0.0505(5) Uani 1 4 d S
C11 C 0.0000 0.0000 0.0536(2) 0.0638(9) Uani 1 8 d S
C9 C 0.0261(3) 0.0627(4) 0.2009(3) 0.074(4) Uani 0.25 1 d P
H9 H 0.0447 0.1073 0.2340 0.089 Uiso 0.25 1 calc PR
C10 C 0.0270(4) 0.0658(4) 0.1041(3) 0.080(4) Uani 0.25 1 d P
H10 H 0.0456 0.1112 0.0726 0.096 Uiso 0.25 1 calc PR

loop_
_atom_site_aniso_label
_atom_site_aniso_U_11
_atom_site_aniso_U_22
_atom_site_aniso_U_33
_atom_site_aniso_U_23
_atom_site_aniso_U_13
_atom_site_aniso_U_12
Ni1 0.02726(18) 0.02726(18) 0.1197(6) 0.000 0.000 0.000
Zn1 0.03498(14) 0.03498(14) 0.0434(2) 0.000 0.000 0.000
O1 0.0614(5) 0.0614(5) 0.0800(8) -0.0020(4) -0.0020(4) -0.0273(6)
N1 0.0335(9) 0.0348(9) 0.1236(18) 0.000 0.000 0.000
N2 0.0589(10) 0.0589(10) 0.0462(14) 0.000 0.000 0.000
C1 0.0365(8) 0.0427(9) 0.1357(18) 0.000 0.000 -0.0057(7)
C2 0.0519(11) 0.0665(12) 0.169(2) 0.000 0.000 -0.0030(10)
C3 0.0379(7) 0.0379(7) 0.130(2) 0.000 0.000 -0.0096(9)
C4 0.0382(7) 0.0382(7) 0.122(2) 0.000 0.000 -0.0103(10)
C5 0.0885(12) 0.0885(12) 0.1112(17) 0.0104(8) 0.0104(8) -0.0513(14)
C6 0.0882(11) 0.0882(11) 0.0910(14) 0.0019(7) 0.0019(7) -0.0515(14)
C7 0.0410(7) 0.0410(7) 0.0840(16) 0.000 0.000 -0.0107(9)
C8 0.0370(6) 0.0370(6) 0.0773(15) 0.000 0.000 -0.0059(8)
C11 0.0757(15) 0.0757(15) 0.0400(18) 0.000 0.000 0.000
C9 0.113(9) 0.064(3) 0.0460(18) -0.0051(19) -0.003(2) -0.034(5)
C10 0.128(10) 0.067(3) 0.046(2) 0.0142(19) 0.003(2) -0.035(5)

loop_
_atom_type_symbol
_atom_type_description
_atom_type_scat_dispersion_real
_atom_type_scat_dispersion_imag
_atom_type_scat_source
C C .0033 .0016 'International Tables Vol C Tables 4.2.6.8 and 6.1.1.4'
H H .0000 .0000 'International Tables Vol C Tables 4.2.6.8 and 6.1.1.4'
N N .0061 .0033 'International Tables Vol C Tables 4.2.6.8 and 6.1.1.4'
O O .0106 .0060 'International Tables Vol C Tables 4.2.6.8 and 6.1.1.4'
Ni Ni .3393 1.1124 'International Tables Vol C Tables 4.2.6.8 and 6.1.1.4'
Zn Zn .2839 1.4301 'International Tables Vol C Tables 4.2.6.8 and 6.1.1.4'

loop_
_exptl_crystal_face_index_h
_exptl_crystal_face_index_k
_exptl_crystal_face_index_l
_exptl_crystal_face_perp_dist
1.00 0.00 0.00 0.2310
-1.00 0.00 0.00 0.2340
0.00 1.00 0.00 0.2320
0.00 -1.00 0.00 0.2340
0.00 0.00 1.00 0.0800
0.00 0.00 -1.00 0.0760

loop_
_geom_angle_atom_site_label_1
_geom_angle_atom_site_label_2
_geom_angle_atom_site_label_3
_geom_angle
_geom_angle_site_symmetry_1
_geom_angle_site_symmetry_3
N1 Ni1 N1 180.0 11_566 3_655
N1 Ni1 N1 90.0 11_566 9_666
N1 Ni1 N1 90.0 3_655 9_666
N1 Ni1 N1 90.0 11_566 .
N1 Ni1 N1 90.0 3_655 .
N1 Ni1 N1 180.0 9_666 .
N2 Zn1 O1 100.22(4) . .
N2 Zn1 O1 100.22(4) . 2
O1 Zn1 O1 159.55(8) . 2
N2 Zn1 O1 100.22(4) . 4
O1 Zn1 O1 88.195(14) . 4
O1 Zn1 O1 88.195(14) 2 4
N2 Zn1 O1 100.22(4) . 3
O1 Zn1 O1 88.195(14) . 3
O1 Zn1 O1 88.195(14) 2 3
O1 Zn1 O1 159.55(8) 4 3
N2 Zn1 Zn1 180.0 . 9_556
O1 Zn1 Zn1 79.78(4) . 9_556
O1 Zn1 Zn1 79.78(4) 2 9_556
O1 Zn1 Zn1 79.78(4) 4 9_556
O1 Zn1 Zn1 79.78(4) 3 9_556
C8 O1 Zn1 127.56(12) . .
C1 N1 C1 104.15(19) . 13_565
C1 N1 Ni1 127.92(10) . .
C1 N1 Ni1 127.92(10) 13_565 .
C9 N2 C9 115.9(4) 3 4
C9 N2 C9 115.8(4) 16 15
C9 N2 C9 115.8(4) . 2
C9 N2 C9 115.8(4) 14 13
C9 N2 Zn1 122.1(2) 3 .
C9 N2 Zn1 122.1(2) 16 .
C9 N2 Zn1 122.1(2) . .
C9 N2 Zn1 122.1(2) 4 .
C9 N2 Zn1 122.1(2) 14 .
C9 N2 Zn1 122.1(2) 15 .
C9 N2 Zn1 122.1(2) 2 .
C9 N2 Zn1 122.1(2) 13 .
C3 C1 N1 125.56(16) . .
C3 C1 C2 123.70(17) . .
N1 C1 C2 110.74(16) . .
C2 C2 C1 107.19(12) 13_565 .
C2 C2 H2 126.4 13_565 .
C1 C2 H2 126.4 . .
C1 C3 C1 123.0(2) 7_556 .
C1 C3 C4 118.49(11) 7_556 .
C1 C3 C4 118.49(11) . .
C5 C4 C5 116.5(2) . 10_556
C5 C4 C3 121.74(12) . .
C5 C4 C3 121.74(12) 10_556 .
C4 C5 C6 122.1(2) . .
C4 C5 H5 118.9 . .
C6 C5 H5 118.9 . .
C7 C6 C5 120.8(2) . .
C7 C6 H6 119.6 . .
C5 C6 H6 119.6 . .
C6 C7 C6 117.6(2) 10_556 .
C6 C7 C8 121.19(12) 10_556 .
C6 C7 C8 121.19(12) . .
O1 C8 O1 125.3(2) 10_556 .
O1 C8 C7 117.34(10) 10_556 .
O1 C8 C7 117.34(10) . .
C10 C11 C10 118.1(4) 2 .
C10 C11 C10 118.1(4) 15 16
C10 C11 C10 118.1(4) 13 14
C10 C11 C10 118.1(4) 4 3
C10 C11 C11 120.9(2) 15 9
C10 C11 C11 120.9(2) 2 9
C10 C11 C11 120.9(2) 13 9
C10 C11 C11 120.9(2) . 9
C10 C11 C11 120.9(2) 16 9
C10 C11 C11 120.9(2) 4 9
C10 C11 C11 120.9(2) 14 9
C10 C11 C11 120.9(2) 3 9
N2 C9 C10 124.3(5) . .
N2 C9 H9 117.9 . .
C10 C9 H9 117.9 . .
C9 C10 C11 118.7(5) . .
C9 C10 H10 120.6 . .
C11 C10 H10 120.6 . .

loop_
_geom_bond_atom_site_label_1
_geom_bond_atom_site_label_2
_geom_bond_distance
_geom_bond_site_symmetry_2
Ni1 N1 1.9488(19) 11_566
Ni1 N1 1.9488(19) 3_655
Ni1 N1 1.9488(19) 9_666
Ni1 N1 1.9488(19) .
Zn1 N2 2.029(3) .
Zn1 O1 2.0347(12) .
Zn1 O1 2.0348(11) 2
Zn1 O1 2.0348(11) 4
Zn1 O1 2.0348(11) 3
Zn1 Zn1 2.9299(6) 9_556
O1 C8 1.2427(15) .
N1 C1 1.384(2) .
N1 C1 1.384(2) 13_565
N2 C9 1.335(5) 3
N2 C9 1.335(5) 16
N2 C9 1.335(5) .
N2 C9 1.335(5) 4
N2 C9 1.335(5) 14
N2 C9 1.335(5) 15
N2 C9 1.335(5) 2
N2 C9 1.335(5) 13
C1 C3 1.374(2) .
C1 C2 1.422(3) .
C2 C2 1.344(4) 13_565
C2 H2 0.9300 .
C3 C1 1.374(2) 7_556
C3 C4 1.494(3) .
C4 C5 1.354(3) .
C4 C5 1.354(3) 10_556
C5 C6 1.384(3) .
C5 H5 0.9300 .
C6 C7 1.358(2) .
C6 H6 0.9300 .
C7 C6 1.357(2) 10_556
C7 C8 1.502(3) .
C8 O1 1.2426(15) 10_556
C11 C10 1.380(6) 15
C11 C10 1.380(6) 2
C11 C10 1.380(6) 13
C11 C10 1.380(6) .
C11 C10 1.380(6) 16
C11 C10 1.380(6) 4
C11 C10 1.380(6) 14
C11 C10 1.380(6) 3
C11 C11 1.508(6) 9
C9 C10 1.360(5) .
C9 H9 0.9300 .
C10 H10 0.9300 .

loop_
_platon_squeeze_void_nr
_platon_squeeze_void_average_x
_platon_squeeze_void_average_y
_platon_squeeze_void_average_z
_platon_squeeze_void_volume
_platon_squeeze_void_count_electrons
1 -0.007 0.327 -0.006 2893.9 730.3
